data_7028468
loop_
_publ_author_name
'Li, Mei-Jin'
'Lan, Tao-Yu'
'Cao, Xiu-Hui'
'Yang, Huang-Hao'
'Shi, Yupeng'
'Yi, Changqing'
'Chen, Guo-Nan'

_publ_section_title
;
 Synthesis, characterization, DNA binding, cleavage activity and
 cytotoxicity of copper(ii) complexes.
;
_journal_issue 7
_journal_name_full 'Dalton transactions (Cambridge, England : 2003)'
_journal_page_first 2789
_journal_page_last 2798
_journal_paper_doi 10.1039/c3dt52978a
_journal_volume 43
_journal_year 2014
_chemical_formula_sum 'C23 H17 Cu N5 O6'
_chemical_formula_weight 522.96
_chemical_name_systematic
;
 ?
;
_space_group_IT_number 14
_symmetry_cell_setting monoclinic
_symmetry_space_group_name_Hall '-P 2ybc'
_symmetry_space_group_name_H-M 'P 1 21/c 1'
_atom_sites_solution_hydrogens geom
_atom_sites_solution_primary direct
_atom_sites_solution_secondary difmap
_audit_creation_method SHELXL-97
_cell_angle_alpha 90.00
_cell_angle_beta 92.96(3)
_cell_angle_gamma 90.00
_cell_formula_units_Z 4
_cell_length_a 9.4230(19)
_cell_length_b 24.454(5)
_cell_length_c 9.2950(19)
_cell_measurement_reflns_used 3302
_cell_measurement_temperature 103(2)
_cell_measurement_theta_max 25.89
_cell_measurement_theta_min 1.07
_cell_volume 2139.0(8)
_computing_cell_refinement HKL2000
_computing_data_collection 'Mar CCD'
_computing_data_reduction HKL2000
_computing_molecular_graphics 'Bruker SHELXTL'
_computing_publication_material 'Bruker SHELXTL'
_computing_structure_refinement 'SHELXL-97 (Sheldrick, 1997)'
_computing_structure_solution 'SHELXS-97 (Sheldrick, 1990)'
_diffrn_ambient_temperature 103(2)
_diffrn_measured_fraction_theta_full 0.940
_diffrn_measured_fraction_theta_max 0.940
_diffrn_measurement_device_type 'MarCCD 165 detector'
_diffrn_measurement_method \f
_diffrn_radiation_type synchrotron
_diffrn_radiation_wavelength 0.75000
_diffrn_reflns_av_R_equivalents 0.0288
_diffrn_reflns_av_unetI/netI 0.0356
_diffrn_reflns_limit_h_max 10
_diffrn_reflns_limit_h_min -10
_diffrn_reflns_limit_k_max 28
_diffrn_reflns_limit_k_min -28
_diffrn_reflns_limit_l_max 0
_diffrn_reflns_limit_l_min -10
_diffrn_reflns_number 5902
_diffrn_reflns_theta_full 25.85
_diffrn_reflns_theta_max 25.85
_diffrn_reflns_theta_min 2.28
_exptl_absorpt_coefficient_mu 1.242
_exptl_absorpt_correction_T_max 0.807
_exptl_absorpt_correction_T_min 0.761
_exptl_crystal_colour blue
_exptl_crystal_density_diffrn 1.624
_exptl_crystal_density_method 'not measured'
_exptl_crystal_description block
_exptl_crystal_F_000 1068
_exptl_crystal_size_max 0.20
_exptl_crystal_size_mid 0.20
_exptl_crystal_size_min 0.18
_refine_diff_density_max 0.445
_refine_diff_density_min -0.879
_refine_diff_density_rms 0.109
_refine_ls_extinction_method none
_refine_ls_goodness_of_fit_ref 1.012
_refine_ls_hydrogen_treatment mixed
_refine_ls_matrix_type full
_refine_ls_number_parameters 318
_refine_ls_number_reflns 3302
_refine_ls_number_restraints 22
_refine_ls_restrained_S_all 1.031
_refine_ls_R_factor_all 0.0450
_refine_ls_R_factor_gt 0.0383
_refine_ls_shift/su_max 0.005
_refine_ls_shift/su_mean 0.000
_refine_ls_structure_factor_coef Fsqd
_refine_ls_weighting_details 'calc w=1/[\s^2^(Fo^2^)+(0.0975P)^2^+0.0000P] where P=(Fo^2^+2Fc^2^)/3'
_refine_ls_weighting_scheme calc
_refine_ls_wR_factor_gt 0.1154
_refine_ls_wR_factor_ref 0.1202
_reflns_number_gt 2904
_reflns_number_total 3302
_reflns_threshold_expression >2sigma(I)
_cod_data_source_file c3dt52978a.txt
_cod_data_source_block Cuacac-R3
_cod_original_cell_volume 2139.0(7)
_cod_original_sg_symbol_H-M P21/c
_cod_database_code 7028468

loop_
_symmetry_equiv_pos_as_xyz
'x, y, z'
'-x, y+1/2, -z+1/2'
'-x, -y, -z'
'x, -y-1/2, z-1/2'

loop_
_atom_site_label
_atom_site_type_symbol
_atom_site_fract_x
_atom_site_fract_y
_atom_site_fract_z
_atom_site_U_iso_or_equiv
_atom_site_adp_type
_atom_site_occupancy
_atom_site_symmetry_multiplicity
_atom_site_calc_flag
_atom_site_refinement_flags
Cu1 Cu 0.96657(3) 0.067717(12) 0.69644(3) 0.02511(17) Uani 1 1 d .
N1 N 0.8202(2) 0.05215(9) 0.5352(2) 0.0228(5) Uani 1 1 d .
N2 N 0.9596(2) -0.01411(9) 0.7177(2) 0.0250(5) Uani 1 1 d .
N3 N 0.6526(2) -0.16388(8) 0.5281(2) 0.0262(5) Uani 1 1 d U
O6 O 0.5406(2) -0.10741(7) 0.3695(2) 0.0296(5) Uani 1 1 d U
N4 N 0.2785(3) -0.28610(10) 0.2651(3) 0.0382(6) Uani 1 1 d .
N5 N 0.7228(2) 0.06272(8) 0.9015(2) 0.0181(5) Uani 1 1 d U
O1 O 1.1293(2) 0.07087(7) 0.8300(2) 0.0325(5) Uani 1 1 d .
O2 O 0.9885(2) 0.14170(7) 0.6303(2) 0.0284(4) Uani 1 1 d .
O3 O 0.8243(2) 0.08993(8) 0.8695(2) 0.0355(5) Uani 1 1 d .
O4 O 0.6849(2) 0.01998(10) 0.8343(2) 0.0491(6) Uani 1 1 d U
O5 O 0.6548(3) 0.07452(9) 1.0116(3) 0.0441(6) Uani 1 1 d U
C1 C 1.3192(3) 0.10662(14) 0.9766(4) 0.0442(8) Uani 1 1 d .
H1A H 1.2989 0.0749 1.0366 0.066 Uiso 1 1 calc R
H1B H 1.3274 0.1394 1.0371 0.066 Uiso 1 1 calc R
H1C H 1.4086 0.1007 0.9296 0.066 Uiso 1 1 calc R
C2 C 1.2001(3) 0.11418(12) 0.8635(3) 0.0313(7) Uani 1 1 d .
C3 C 1.1771(3) 0.16525(12) 0.7988(3) 0.0329(7) Uani 1 1 d .
H3 H 1.2329 0.1950 0.8353 0.039 Uiso 1 1 calc R
C4 C 1.0785(3) 0.17591(11) 0.6848(3) 0.0292(6) Uani 1 1 d .
C5 C 1.0757(3) 0.23136(11) 0.6130(4) 0.0369(7) Uani 1 1 d .
H5A H 1.0724 0.2267 0.5081 0.055 Uiso 1 1 calc R
H5B H 1.1615 0.2518 0.6437 0.055 Uiso 1 1 calc R
H5C H 0.9915 0.2516 0.6405 0.055 Uiso 1 1 calc R
C6 C 0.7541(3) 0.08741(10) 0.4452(3) 0.0235(6) Uani 1 1 d .
H6 H 0.7797 0.1250 0.4503 0.028 Uiso 1 1 calc R
C7 C 0.6481(3) 0.07081(10) 0.3434(3) 0.0242(6) Uani 1 1 d .
H7 H 0.6048 0.0970 0.2796 0.029 Uiso 1 1 calc R
C8 C 0.6061(3) 0.01698(11) 0.3351(3) 0.0245(6) Uani 1 1 d .
H8 H 0.5340 0.0055 0.2665 0.029 Uiso 1 1 calc R
C9 C 0.7808(3) -0.00161(10) 0.5293(3) 0.0217(6) Uani 1 1 d .
C10 C 0.6732(3) -0.02067(10) 0.4315(3) 0.0221(6) Uani 1 1 d .
C11 C 0.8575(3) -0.03774(10) 0.6297(3) 0.0233(6) Uani 1 1 d .
C12 C 1.0339(3) -0.04520(13) 0.8124(3) 0.0292(7) Uani 1 1 d .
H12 H 1.1042 -0.0285 0.8749 0.035 Uiso 1 1 calc R
C13 C 1.0113(3) -0.10190(11) 0.8226(3) 0.0315(7) Uani 1 1 d .
H13 H 1.0673 -0.1232 0.8895 0.038 Uiso 1 1 calc R
C14 C 0.9084(3) -0.12606(11) 0.7360(3) 0.0311(7) Uani 1 1 d .
H14 H 0.8922 -0.1643 0.7419 0.037 Uiso 1 1 calc R
C15 C 0.8258(3) -0.09364(10) 0.6369(3) 0.0257(6) Uani 1 1 d .
C16 C 0.7121(3) -0.11221(10) 0.5414(3) 0.0245(6) Uani 1 1 d .
C17 C 0.6420(3) -0.07784(10) 0.4445(3) 0.0245(6) Uani 1 1 d .
C18 C 0.5531(3) -0.15880(11) 0.4269(3) 0.0305(6) Uani 1 1 d U
C19 C 0.4591(3) -0.20191(10) 0.3687(3) 0.0267(6) Uani 1 1 d .
C20 C 0.3542(3) -0.19192(12) 0.2630(3) 0.0369(7) Uani 1 1 d .
H20 H 0.3409 -0.1563 0.2236 0.044 Uiso 1 1 calc R
C21 C 0.2678(3) -0.23533(13) 0.2151(4) 0.0417(8) Uani 1 1 d .
H21 H 0.1964 -0.2280 0.1416 0.050 Uiso 1 1 calc R
C22 C 0.3802(4) -0.29494(12) 0.3690(3) 0.0397(8) Uani 1 1 d .
H22 H 0.3900 -0.3309 0.4072 0.048 Uiso 1 1 calc R
C23 C 0.4716(3) -0.25498(11) 0.4239(3) 0.0351(7) Uani 1 1 d .
H23 H 0.5417 -0.2634 0.4977 0.042 Uiso 1 1 calc R

loop_
_atom_site_aniso_label
_atom_site_aniso_U_11
_atom_site_aniso_U_22
_atom_site_aniso_U_33
_atom_site_aniso_U_23
_atom_site_aniso_U_13
_atom_site_aniso_U_12
Cu1 0.0290(3) 0.0211(2) 0.0246(3) 0.00004(11) -0.00433(17) -0.00027(12)
N1 0.0280(12) 0.0196(10) 0.0213(11) 0.0011(9) 0.0051(10) 0.0032(9)
N2 0.0255(13) 0.0266(12) 0.0230(12) 0.0003(9) 0.0013(10) 0.0037(9)
N3 0.0272(11) 0.0208(10) 0.0313(11) -0.0033(8) 0.0083(9) -0.0013(8)
O6 0.0284(10) 0.0257(9) 0.0351(10) -0.0024(8) 0.0061(8) -0.0011(7)
N4 0.0393(15) 0.0376(14) 0.0379(14) -0.0042(11) 0.0029(12) -0.0122(11)
N5 0.0141(11) 0.0240(10) 0.0152(10) -0.0038(8) -0.0074(8) 0.0102(8)
O1 0.0304(12) 0.0343(12) 0.0320(12) 0.0004(8) -0.0052(10) -0.0004(8)
O2 0.0319(11) 0.0237(9) 0.0294(11) -0.0032(8) -0.0003(9) -0.0043(8)
O3 0.0393(13) 0.0321(11) 0.0351(12) -0.0010(9) 0.0016(10) 0.0030(9)
O4 0.0433(14) 0.0587(14) 0.0456(13) -0.0216(10) 0.0062(11) -0.0139(11)
O5 0.0432(14) 0.0511(13) 0.0395(13) -0.0110(9) 0.0150(11) -0.0006(10)
C1 0.0343(18) 0.059(2) 0.0387(18) -0.0022(15) -0.0070(15) -0.0073(15)
C2 0.0244(15) 0.0428(17) 0.0269(15) -0.0078(12) 0.0034(12) -0.0036(12)
C3 0.0302(16) 0.0354(16) 0.0334(16) -0.0117(12) 0.0038(13) -0.0056(12)
C4 0.0291(15) 0.0286(14) 0.0305(15) -0.0099(11) 0.0081(12) 0.0008(11)
C5 0.0386(18) 0.0236(14) 0.0490(19) -0.0059(13) 0.0066(15) -0.0012(12)
C6 0.0290(15) 0.0188(13) 0.0232(14) 0.0022(10) 0.0066(12) 0.0024(10)
C7 0.0255(15) 0.0253(14) 0.0220(14) 0.0038(10) 0.0037(12) 0.0041(10)
C8 0.0241(14) 0.0295(14) 0.0202(13) 0.0001(11) 0.0028(11) 0.0016(10)
C9 0.0247(14) 0.0192(13) 0.0218(13) 0.0018(10) 0.0076(11) 0.0024(10)
C10 0.0226(14) 0.0232(13) 0.0212(14) 0.0003(10) 0.0067(11) 0.0008(10)
C11 0.0245(14) 0.0230(13) 0.0230(14) 0.0009(10) 0.0072(12) 0.0049(11)
C12 0.0318(17) 0.0314(16) 0.0244(15) 0.0033(11) 0.0017(13) 0.0075(11)
C13 0.0384(17) 0.0300(16) 0.0261(14) 0.0078(12) 0.0001(13) 0.0108(12)
C14 0.0381(17) 0.0231(14) 0.0328(16) 0.0067(11) 0.0093(13) 0.0081(12)
C15 0.0304(15) 0.0208(13) 0.0264(14) 0.0014(11) 0.0066(12) 0.0024(11)
C16 0.0264(15) 0.0205(13) 0.0277(14) -0.0008(10) 0.0108(12) -0.0004(10)
C17 0.0241(15) 0.0226(13) 0.0274(15) -0.0042(11) 0.0090(12) -0.0017(10)
C18 0.0317(13) 0.0244(12) 0.0362(13) -0.0037(10) 0.0112(10) 0.0004(10)
C19 0.0240(14) 0.0242(13) 0.0326(15) -0.0017(11) 0.0098(12) -0.0004(10)
C20 0.0325(17) 0.0290(15) 0.0490(18) 0.0114(13) -0.0001(14) 0.0009(12)
C21 0.0301(17) 0.0474(19) 0.0465(19) 0.0073(15) -0.0082(15) -0.0040(14)
C22 0.053(2) 0.0262(15) 0.0392(18) 0.0017(13) -0.0046(16) -0.0045(13)
C23 0.0448(19) 0.0255(15) 0.0342(16) -0.0004(12) -0.0064(14) -0.0004(13)

loop_
_atom_type_symbol
_atom_type_description
_atom_type_scat_dispersion_real
_atom_type_scat_dispersion_imag
_atom_type_scat_source
C C 0.0033 0.0016 'International Tables Vol C Tables 4.2.6.8 and 6.1.1.4'
H H 0.0000 0.0000 'International Tables Vol C Tables 4.2.6.8 and 6.1.1.4'
N N 0.0061 0.0033 'International Tables Vol C Tables 4.2.6.8 and 6.1.1.4'
O O 0.0106 0.0060 'International Tables Vol C Tables 4.2.6.8 and 6.1.1.4'
Cu Cu 0.3201 1.2651 'International Tables Vol C Tables 4.2.6.8 and 6.1.1.4'

loop_
_geom_angle_atom_site_label_1
_geom_angle_atom_site_label_2
_geom_angle_atom_site_label_3
_geom_angle
O1 Cu1 O2 94.19(8)
O1 Cu1 N2 90.31(8)
O2 Cu1 N2 166.03(8)
O1 Cu1 N1 167.73(9)
O2 Cu1 N1 91.19(8)
N2 Cu1 N1 82.01(8)
O1 Cu1 O3 90.80(8)
O2 Cu1 O3 94.61(8)
N2 Cu1 O3 98.55(8)
N1 Cu1 O3 99.76(8)
C6 N1 C9 118.7(2)
C6 N1 Cu1 128.52(18)
C9 N1 Cu1 112.65(16)
C12 N2 C11 119.1(2)
C12 N2 Cu1 127.81(19)
C11 N2 Cu1 112.91(16)
C18 N3 C16 104.5(2)
C17 O6 C18 104.1(2)
C21 N4 C22 116.2(3)
O3 N5 O4 122.6(2)
O3 N5 O5 120.7(2)
O4 N5 O5 116.6(2)
C2 O1 Cu1 125.27(18)
C4 O2 Cu1 124.70(18)
N5 O3 Cu1 123.88(16)
C2 C1 H1A 109.5
C2 C1 H1B 109.5
H1A C1 H1B 109.5
C2 C1 H1C 109.5
H1A C1 H1C 109.5
H1B C1 H1C 109.5
O1 C2 C3 124.5(3)
O1 C2 C1 115.3(3)
C3 C2 C1 120.1(3)
C2 C3 C4 125.1(3)
C2 C3 H3 117.5
C4 C3 H3 117.5
O2 C4 C3 125.5(3)
O2 C4 C5 114.7(3)
C3 C4 C5 119.9(3)
C4 C5 H5A 109.5
C4 C5 H5B 109.5
H5A C5 H5B 109.5
C4 C5 H5C 109.5
H5A C5 H5C 109.5
H5B C5 H5C 109.5
N1 C6 C7 122.0(2)
N1 C6 H6 119.0
C7 C6 H6 119.0
C8 C7 C6 120.6(2)
C8 C7 H7 119.7
C6 C7 H7 119.7
C7 C8 C10 118.1(2)
C7 C8 H8 121.0
C10 C8 H8 121.0
N1 C9 C10 122.0(2)
N1 C9 C11 115.8(2)
C10 C9 C11 122.2(2)
C9 C10 C8 118.6(2)
C9 C10 C17 114.3(2)
C8 C10 C17 127.0(2)
N2 C11 C15 122.1(2)
N2 C11 C9 116.2(2)
C15 C11 C9 121.6(2)
N2 C12 C13 122.0(3)
N2 C12 H12 119.0
C13 C12 H12 119.0
C14 C13 C12 119.5(2)
C14 C13 H13 120.2
C12 C13 H13 120.2
C13 C14 C15 119.5(3)
C13 C14 H14 120.3
C15 C14 H14 120.3
C11 C15 C14 117.7(2)
C11 C15 C16 115.8(2)
C14 C15 C16 126.5(2)
C17 C16 N3 108.7(2)
C17 C16 C15 122.1(2)
N3 C16 C15 129.2(2)
O6 C17 C16 108.1(2)
O6 C17 C10 128.0(2)
C16 C17 C10 123.9(2)
N3 C18 O6 114.5(2)
N3 C18 C19 126.8(2)
O6 C18 C19 118.7(2)
C20 C19 C23 118.0(3)
C20 C19 C18 122.3(2)
C23 C19 C18 119.7(3)
C19 C20 C21 118.5(3)
C19 C20 H20 120.8
C21 C20 H20 120.8
N4 C21 C20 124.5(3)
N4 C21 H21 117.7
C20 C21 H21 117.7
N4 C22 C23 124.0(3)
N4 C22 H22 118.0
C23 C22 H22 118.0
C22 C23 C19 118.8(3)
C22 C23 H23 120.6
C19 C23 H23 120.6

loop_
_geom_bond_atom_site_label_1
_geom_bond_atom_site_label_2
_geom_bond_distance
Cu1 O1 1.924(2)
Cu1 O2 1.9252(18)
Cu1 N2 2.012(2)
Cu1 N1 2.020(2)
Cu1 O3 2.214(2)
N1 C6 1.334(3)
N1 C9 1.366(3)
N2 C12 1.334(3)
N2 C11 1.359(3)
N3 C18 1.300(4)
N3 C16 1.385(3)
O6 C17 1.361(3)
O6 C18 1.368(3)
N4 C21 1.328(4)
N4 C22 1.343(4)
N5 O3 1.215(3)
N5 O4 1.260(3)
N5 O5 1.269(3)
O1 C2 1.281(3)
O2 C4 1.277(3)
C1 C2 1.509(4)
C1 H1A 0.9800
C1 H1B 0.9800
C1 H1C 0.9800
C2 C3 1.398(4)
C3 C4 1.398(4)
C3 H3 0.9500
C4 C5 1.511(4)
C5 H5A 0.9800
C5 H5B 0.9800
C5 H5C 0.9800
C6 C7 1.400(4)
C6 H6 0.9500
C7 C8 1.376(4)
C7 H7 0.9500
C8 C10 1.411(4)
C8 H8 0.9500
C9 C10 1.406(4)
C9 C11 1.451(4)
C10 C17 1.435(3)
C11 C15 1.402(4)
C12 C13 1.407(4)
C12 H12 0.9500
C13 C14 1.363(4)
C13 H13 0.9500
C14 C15 1.418(4)
C14 H14 0.9500
C15 C16 1.430(4)
C16 C17 1.375(4)
C18 C19 1.463(4)
C19 C20 1.379(4)
C19 C23 1.398(4)
C20 C21 1.396(4)
C20 H20 0.9500
C21 H21 0.9500
C22 C23 1.383(4)
C22 H22 0.9500
C23 H23 0.9500

loop_
_geom_torsion_atom_site_label_1
_geom_torsion_atom_site_label_2
_geom_torsion_atom_site_label_3
_geom_torsion_atom_site_label_4
_geom_torsion
O1 Cu1 N1 C6 -127.6(4)
O2 Cu1 N1 C6 -11.5(2)
N2 Cu1 N1 C6 -179.3(2)
O3 Cu1 N1 C6 83.3(2)
O1 Cu1 N1 C9 57.4(5)
O2 Cu1 N1 C9 173.45(18)
N2 Cu1 N1 C9 5.69(18)
O3 Cu1 N1 C9 -91.67(18)
O1 Cu1 N2 C12 9.2(2)
O2 Cu1 N2 C12 118.2(4)
N1 Cu1 N2 C12 179.7(2)
O3 Cu1 N2 C12 -81.6(2)
O1 Cu1 N2 C11 -176.15(19)
O2 Cu1 N2 C11 -67.2(4)
N1 Cu1 N2 C11 -5.74(18)
O3 Cu1 N2 C11 93.00(19)
O2 Cu1 O1 C2 8.9(2)
N2 Cu1 O1 C2 175.7(2)
N1 Cu1 O1 C2 124.7(4)
O3 Cu1 O1 C2 -85.7(2)
O1 Cu1 O2 C4 -6.7(2)
N2 Cu1 O2 C4 -115.2(4)
N1 Cu1 O2 C4 -175.7(2)
O3 Cu1 O2 C4 84.4(2)
O4 N5 O3 Cu1 -3.1(3)
O5 N5 O3 Cu1 172.31(17)
O1 Cu1 O3 N5 -124.30(19)
O2 Cu1 O3 N5 141.43(18)
N2 Cu1 O3 N5 -33.87(19)
N1 Cu1 O3 N5 49.43(19)
Cu1 O1 C2 C3 -5.7(4)
Cu1 O1 C2 C1 177.1(2)
O1 C2 C3 C4 -2.9(5)
C1 C2 C3 C4 174.2(3)
Cu1 O2 C4 C3 1.2(4)
Cu1 O2 C4 C5 179.53(18)
C2 C3 C4 O2 5.4(5)
C2 C3 C4 C5 -172.9(3)
C9 N1 C6 C7 -1.3(4)
Cu1 N1 C6 C7 -176.08(19)
N1 C6 C7 C8 1.4(4)
C6 C7 C8 C10 -0.2(4)
C6 N1 C9 C10 0.1(4)
Cu1 N1 C9 C10 175.61(19)
C6 N1 C9 C11 179.7(2)
Cu1 N1 C9 C11 -4.7(3)
N1 C9 C10 C8 1.1(4)
C11 C9 C10 C8 -178.5(2)
N1 C9 C10 C17 -177.6(2)
C11 C9 C10 C17 2.8(4)
C7 C8 C10 C9 -1.0(4)
C7 C8 C10 C17 177.5(3)
C12 N2 C11 C15 1.2(4)
Cu1 N2 C11 C15 -173.92(19)
C12 N2 C11 C9 180.0(2)
Cu1 N2 C11 C9 4.9(3)
N1 C9 C11 N2 -0.1(3)
C10 C9 C11 N2 179.6(2)
N1 C9 C11 C15 178.7(2)
C10 C9 C11 C15 -1.6(4)
C11 N2 C12 C13 1.0(4)
Cu1 N2 C12 C13 175.3(2)
N2 C12 C13 C14 -1.6(4)
C12 C13 C14 C15 0.0(4)
N2 C11 C15 C14 -2.7(4)
C9 C11 C15 C14 178.6(2)
N2 C11 C15 C16 177.6(2)
C9 C11 C15 C16 -1.1(4)
C13 C14 C15 C11 2.0(4)
C13 C14 C15 C16 -178.3(3)
C18 N3 C16 C17 0.3(3)
C18 N3 C16 C15 179.7(3)
C11 C15 C16 C17 2.5(4)
C14 C15 C16 C17 -177.2(3)
C11 C15 C16 N3 -176.8(3)
C14 C15 C16 N3 3.5(5)
C18 O6 C17 C16 0.8(3)
C18 O6 C17 C10 -178.0(3)
N3 C16 C17 O6 -0.7(3)
C15 C16 C17 O6 179.8(2)
N3 C16 C17 C10 178.2(3)
C15 C16 C17 C10 -1.3(4)
C9 C10 C17 O6 177.3(3)
C8 C10 C17 O6 -1.3(5)
C9 C10 C17 C16 -1.4(4)
C8 C10 C17 C16 -179.9(3)
C16 N3 C18 O6 0.2(3)
C16 N3 C18 C19 178.7(3)
C17 O6 C18 N3 -0.7(3)
C17 O6 C18 C19 -179.3(2)
N3 C18 C19 C20 178.4(3)
O6 C18 C19 C20 -3.1(4)
N3 C18 C19 C23 0.4(4)
O6 C18 C19 C23 178.9(3)
C23 C19 C20 C21 -1.0(5)
C18 C19 C20 C21 -179.1(3)
C22 N4 C21 C20 0.1(5)
C19 C20 C21 N4 0.6(5)
C21 N4 C22 C23 -0.3(5)
N4 C22 C23 C19 -0.2(5)
C20 C19 C23 C22 0.8(4)
C18 C19 C23 C22 179.0(3)
